data_4303738
loop_
_publ_author_name
'Haisheng Lin'
'Xiaomeng Wu'
'Paul A. Maggard'

_publ_section_title
;
Ligand-Based Modification of the Structures and Optical Properties of New
Silver(I)-Rhenate(VII) Oxide/Organic Hybrid Solids
;
_journal_name_full 'Inorganic Chemistry'
_journal_page_first 11265
_journal_page_last 11276
_journal_paper_doi 10.1021/ic901749r
_journal_volume 48
_journal_year 2009
_chemical_formula_moiety 'C12 H12 Ag3 N6 O12 Re3, 1.5(H2 O)'
_chemical_formula_sum 'C12 H15 Ag3 N6 O13.5 Re3'
_chemical_formula_weight 1341.54
_chemical_name_systematic
; 
 ? 
;
_space_group_IT_number 15
_symmetry_cell_setting monoclinic
_symmetry_space_group_name_Hall '-C 2yc'
_symmetry_space_group_name_H-M 'C 1 2/c 1'
_atom_sites_solution_hydrogens geom
_atom_sites_solution_primary direct
_atom_sites_solution_secondary difmap
_audit_creation_method SHELXL-97
_cell_angle_alpha 90.00
_cell_angle_beta 117.421(2)
_cell_angle_gamma 90.00
_cell_formula_units_Z 8
_cell_length_a 25.2811(9)
_cell_length_b 15.6042(5)
_cell_length_c 15.2652(5)
_cell_measurement_reflns_used 6723
_cell_measurement_temperature 296(2)
_cell_measurement_theta_max 37.04
_cell_measurement_theta_min 2.23
_cell_volume 5345.4(3)
_computing_structure_refinement 'SHELXL-97 (Sheldrick, 1997)'
_computing_structure_solution 'SHELXS-97 (Sheldrick, 1990)'
_diffrn_ambient_temperature 296(2)
_diffrn_measured_fraction_theta_full 0.997
_diffrn_measured_fraction_theta_max 0.997
_diffrn_measurement_device_type 'CCD area detector'
_diffrn_measurement_method 'phi and omega scans'
_diffrn_radiation_monochromator graphite
_diffrn_radiation_source 'fine-focus sealed tube'
_diffrn_radiation_type MoK\a
_diffrn_radiation_wavelength 0.71073
_diffrn_reflns_av_R_equivalents 0.0490
_diffrn_reflns_av_sigmaI/netI 0.0363
_diffrn_reflns_limit_h_max 30
_diffrn_reflns_limit_h_min -28
_diffrn_reflns_limit_k_max 18
_diffrn_reflns_limit_k_min -18
_diffrn_reflns_limit_l_max 16
_diffrn_reflns_limit_l_min -18
_diffrn_reflns_number 34966
_diffrn_reflns_theta_full 25.00
_diffrn_reflns_theta_max 25.00
_diffrn_reflns_theta_min 1.88
_diffrn_standards_decay_% 3.5
_diffrn_standards_interval_count 80
_diffrn_standards_interval_time .5
_diffrn_standards_number 3
_exptl_absorpt_coefficient_mu 15.757
_exptl_absorpt_correction_T_max 0.5300
_exptl_absorpt_correction_T_min 0.0600
_exptl_absorpt_correction_type empirical
_exptl_absorpt_process_details SADABS
_exptl_crystal_colour colorless
_exptl_crystal_density_diffrn 3.334
_exptl_crystal_density_method 'not measured'
_exptl_crystal_description prism
_exptl_crystal_F_000 4824
_exptl_crystal_size_max 0.28
_exptl_crystal_size_mid 0.16
_exptl_crystal_size_min 0.04
_refine_diff_density_max 1.037
_refine_diff_density_min -1.423
_refine_diff_density_rms 0.246
_refine_ls_extinction_method none
_refine_ls_goodness_of_fit_ref 1.006
_refine_ls_hydrogen_treatment mixed
_refine_ls_matrix_type full
_refine_ls_number_parameters 345
_refine_ls_number_reflns 4699
_refine_ls_number_restraints 0
_refine_ls_restrained_S_all 1.019
_refine_ls_R_factor_all 0.0397
_refine_ls_R_factor_gt 0.0355
_refine_ls_shift/su_max 0.007
_refine_ls_shift/su_mean 0.001
_refine_ls_structure_factor_coef Fsqd
_refine_ls_weighting_details 'calc w=1/[\s^2^(Fo^2^)+(0.0008P)^2^+280.7520P] where P=(Fo^2^+2Fc^2^)/3'
_refine_ls_weighting_scheme calc
_refine_ls_wR_factor_gt 0.0784
_refine_ls_wR_factor_ref 0.0804
_reflns_number_gt 4241
_reflns_number_total 4699
_reflns_threshold_expression >2sigma(I)
_cod_data_source_file ic901749r_si_002_5.cif
_cod_data_source_block 5
_cod_depositor_comments
;

2020-11-06
Z value and formula fixed to values more according to usual
chemical conventions.                 miguel
;
_cod_original_formula_sum 'C24 H30 Ag6 N12 O27 Re6'
_cod_original_formula_weight 2683.08
_cod_original_formula_moiety '2(C12 H12 Ag3 N6 O12 Re3), 3(H2 O)'
_cod_original_formula_units_Z 4
_cod_database_code 4303738

loop_
_symmetry_equiv_pos_as_xyz
'x, y, z'
'-x, y, -z+1/2'
'x+1/2, y+1/2, z'
'-x+1/2, y+1/2, -z+1/2'
'-x, -y, -z'
'x, -y, z-1/2'
'-x+1/2, -y+1/2, -z'
'x+1/2, -y+1/2, z-1/2'

loop_
_atom_site_label
_atom_site_type_symbol
_atom_site_fract_x
_atom_site_fract_y
_atom_site_fract_z
_atom_site_U_iso_or_equiv
_atom_site_adp_type
_atom_site_occupancy
_atom_site_symmetry_multiplicity
_atom_site_calc_flag
_atom_site_refinement_flags
_atom_site_disorder_assembly
_atom_site_disorder_group
Re1 Re 0.09097(2) 0.82060(3) 0.58580(4) 0.03559(13) Uani 1 1 d . . .
Re2 Re 0.20603(2) 0.92991(3) 0.90080(3) 0.03010(12) Uani 1 1 d . . .
Re3 Re 0.36930(2) 1.02241(3) 0.88942(3) 0.03190(12) Uani 1 1 d . . .
Ag1 Ag 0.36611(4) 0.96816(6) 0.63671(7) 0.0422(2) Uani 1 1 d . . .
Ag2 Ag 0.29714(4) 1.16502(5) 0.64800(6) 0.03301(19) Uani 1 1 d . . .
Ag3 Ag 0.23615(4) 0.96073(5) 0.65305(6) 0.0334(2) Uani 1 1 d . . .
O1 O 0.1397(3) 0.8740(5) 0.5557(6) 0.0387(18) Uani 1 1 d . . .
O2 O 0.1313(4) 0.7510(6) 0.6808(7) 0.055(2) Uani 1 1 d . . .
O3 O 0.0398(3) 0.7645(6) 0.4858(7) 0.052(2) Uani 1 1 d . . .
O4 O 0.0533(4) 0.8915(6) 0.6230(8) 0.065(3) Uani 1 1 d . . .
O5 O 0.2234(4) 0.8231(5) 0.9162(6) 0.047(2) Uani 1 1 d . . .
O6 O 0.2555(4) 0.9859(5) 1.0033(6) 0.046(2) Uani 1 1 d . . .
O7 O 0.1359(4) 0.9439(6) 0.8883(7) 0.059(2) Uani 1 1 d . . .
O8 O 0.2087(5) 0.9669(7) 0.7973(7) 0.047(2) Uani 1 1 d . . .
O9 O 0.3262(6) 1.0457(7) 0.7699(9) 0.043(4) Uani 1 1 d U . .
O10 O 0.4413(8) 1.0373(12) 0.9234(15) 0.044(7) Uani 1 1 d U . .
O11 O 0.3499(8) 1.0961(10) 0.9546(11) 0.057(5) Uani 1 1 d U . .
O12 O 0.3542(5) 0.9210(5) 0.9158(6) 0.049(3) Uani 1 1 d . . .
O1W O 0.9686(5) 0.0227(7) 0.5998(9) 0.072(3) Uani 1 1 d D . .
H1W H 0.9800 -0.0078 0.6554 0.12(4) Uiso 1 1 d RD . .
H2W H 0.9447 -0.0123 0.5443 0.14(8) Uiso 1 1 d RD . .
O2W O 0.0000 0.1651(18) 0.7500 0.130(8) Uani 1 2 d SD . .
H3W H 0.023(7) 0.128(8) 0.801(9) 0.13(5) Uiso 1 1 d D . .
N1 N 0.2819(4) 0.8361(6) 0.6504(6) 0.032(2) Uani 1 1 d . . .
N2 N 0.3312(4) 0.8408(6) 0.6380(7) 0.034(2) Uani 1 1 d . . .
N3 N 0.4101(4) 1.0888(6) 0.6394(6) 0.033(2) Uani 1 1 d . . .
N4 N 0.3828(4) 1.1630(6) 0.6400(7) 0.035(2) Uani 1 1 d . . .
N5 N 0.2040(4) 1.1592(5) 0.6259(6) 0.0282(19) Uani 1 1 d . . .
N6 N 0.1807(4) 1.0823(5) 0.6277(6) 0.031(2) Uani 1 1 d . . .
C1 C 0.3544(6) 0.7700(8) 0.6227(9) 0.043(3) Uani 1 1 d . . .
H1 H 0.3891 0.7743 0.6160 0.051 Uiso 1 1 calc R . .
C2 C 0.3297(6) 0.6901(8) 0.6163(9) 0.045(3) Uani 1 1 d . . .
H2 H 0.3467 0.6418 0.6039 0.054 Uiso 1 1 calc R . .
C3 C 0.2804(6) 0.6836(7) 0.6284(9) 0.043(3) Uani 1 1 d . . .
H3 H 0.2627 0.6308 0.6260 0.052 Uiso 1 1 calc R . .
C4 C 0.2568(5) 0.7596(7) 0.6446(9) 0.040(3) Uani 1 1 d . . .
H4 H 0.2223 0.7567 0.6517 0.049 Uiso 1 1 calc R . .
C5 C 0.4596(5) 1.0908(8) 0.6312(8) 0.038(3) Uani 1 1 d . . .
H5 H 0.4775 1.0394 0.6290 0.046 Uiso 1 1 calc R . .
C6 C 0.4861(6) 1.1673(9) 0.6258(10) 0.053(3) Uani 1 1 d . . .
H6 H 0.5216 1.1670 0.6213 0.063 Uiso 1 1 calc R . .
C7 C 0.4601(5) 1.2411(9) 0.6271(11) 0.060(4) Uani 1 1 d . . .
H7 H 0.4763 1.2936 0.6230 0.072 Uiso 1 1 calc R . .
C8 C 0.4071(6) 1.2357(8) 0.6351(10) 0.052(3) Uani 1 1 d . . .
H8 H 0.3883 1.2864 0.6370 0.063 Uiso 1 1 calc R . .
C9 C 0.1728(5) 1.2285(7) 0.6182(8) 0.035(3) Uani 1 1 d . . .
H9 H 0.1890 1.2812 0.6152 0.043 Uiso 1 1 calc R . .
C10 C 0.1171(5) 1.2274(8) 0.6142(9) 0.044(3) Uani 1 1 d . . .
H10 H 0.0964 1.2778 0.6098 0.053 Uiso 1 1 calc R . .
C11 C 0.0940(6) 1.1497(8) 0.6171(10) 0.047(3) Uani 1 1 d . . .
H11 H 0.0569 1.1451 0.6156 0.057 Uiso 1 1 calc R . .
C12 C 0.1264(5) 1.0788(7) 0.6222(8) 0.036(3) Uani 1 1 d . . .
H12 H 0.1101 1.0253 0.6219 0.043 Uiso 1 1 calc R . .

loop_
_atom_site_aniso_label
_atom_site_aniso_U_11
_atom_site_aniso_U_22
_atom_site_aniso_U_33
_atom_site_aniso_U_23
_atom_site_aniso_U_13
_atom_site_aniso_U_12
Re1 0.0266(3) 0.0431(3) 0.0432(3) 0.0105(2) 0.0213(2) 0.0041(2)
Re2 0.0317(3) 0.0365(2) 0.0265(2) 0.00092(17) 0.0171(2) 0.00282(19)
Re3 0.0301(3) 0.0396(2) 0.0284(2) 0.00459(18) 0.0155(2) -0.00320(19)
Ag1 0.0402(6) 0.0429(5) 0.0523(6) -0.0039(4) 0.0289(5) -0.0029(4)
Ag2 0.0260(5) 0.0375(4) 0.0405(5) 0.0015(4) 0.0195(4) 0.0015(3)
Ag3 0.0323(5) 0.0335(4) 0.0396(5) -0.0004(3) 0.0210(4) 0.0033(4)
O1 0.026(4) 0.048(5) 0.042(5) 0.008(4) 0.016(4) 0.001(4)
O2 0.031(5) 0.080(6) 0.057(6) 0.030(5) 0.024(4) 0.019(5)
O3 0.018(4) 0.058(5) 0.069(6) 0.002(5) 0.011(4) -0.009(4)
O4 0.065(7) 0.063(6) 0.099(8) 0.016(6) 0.065(7) 0.020(5)
O5 0.045(5) 0.037(4) 0.059(5) -0.001(4) 0.023(5) 0.002(4)
O6 0.031(5) 0.058(5) 0.056(5) -0.019(4) 0.027(4) -0.012(4)
O7 0.044(6) 0.073(6) 0.064(6) -0.017(5) 0.030(5) 0.002(5)
O8 0.042(3) 0.043(3) 0.046(4) 0.030(3) 0.013(3) 0.018(3)
O9 0.040(2) 0.044(2) 0.035(2) 0.0009(19) 0.0075(17) 0.0243(20)
O10 0.040(2) 0.0414(19) 0.053(2) -0.0068(17) 0.0224(19) -0.0152(17)
O11 0.036(2) 0.064(3) 0.063(3) -0.0076(18) 0.015(2) 0.009(2)
O12 0.0448(20) 0.0323(16) 0.050(2) 0.0033(15) 0.0040(16) -0.0059(15)
O1W 0.047(6) 0.080(7) 0.087(8) 0.024(6) 0.029(6) 0.013(5)
O2W 0.14(2) 0.14(2) 0.14(2) 0.000 0.09(2) 0.000
N1 0.021(5) 0.039(5) 0.031(5) -0.005(4) 0.008(4) 0.003(4)
N2 0.031(6) 0.043(5) 0.033(5) -0.006(4) 0.018(4) 0.001(4)
N3 0.024(5) 0.049(5) 0.027(5) 0.002(4) 0.012(4) 0.005(4)
N4 0.023(5) 0.048(6) 0.034(5) 0.011(4) 0.013(4) 0.006(4)
N5 0.020(5) 0.037(5) 0.030(5) 0.009(4) 0.013(4) 0.008(4)
N6 0.032(5) 0.035(5) 0.028(5) 0.003(4) 0.016(4) 0.002(4)
C1 0.045(8) 0.046(7) 0.045(7) 0.000(5) 0.027(6) 0.011(6)
C2 0.041(8) 0.047(7) 0.053(8) -0.010(6) 0.026(6) 0.006(6)
C3 0.039(7) 0.034(6) 0.043(7) -0.007(5) 0.007(6) 0.001(5)
C4 0.030(7) 0.044(7) 0.048(7) 0.000(5) 0.019(6) -0.001(5)
C5 0.017(6) 0.068(8) 0.027(6) -0.006(5) 0.008(5) 0.001(5)
C6 0.026(7) 0.077(10) 0.061(9) 0.014(7) 0.025(7) -0.001(7)
C7 0.017(7) 0.062(8) 0.102(12) 0.040(8) 0.028(7) 0.005(6)
C8 0.040(8) 0.043(7) 0.076(10) 0.024(7) 0.029(7) 0.008(6)
C9 0.037(7) 0.037(6) 0.036(6) 0.007(5) 0.020(5) 0.005(5)
C10 0.032(7) 0.052(7) 0.058(8) 0.013(6) 0.029(6) 0.014(6)
C11 0.040(8) 0.051(7) 0.061(8) 0.010(6) 0.030(7) 0.003(6)
C12 0.027(6) 0.038(6) 0.047(7) 0.008(5) 0.021(6) 0.004(5)

loop_
_atom_type_symbol
_atom_type_description
_atom_type_scat_dispersion_real
_atom_type_scat_dispersion_imag
_atom_type_scat_source
C C 0.0033 0.0016 'International Tables Vol C Tables 4.2.6.8 and 6.1.1.4'
H H 0.0000 0.0000 'International Tables Vol C Tables 4.2.6.8 and 6.1.1.4'
N N 0.0061 0.0033 'International Tables Vol C Tables 4.2.6.8 and 6.1.1.4'
O O 0.0106 0.0060 'International Tables Vol C Tables 4.2.6.8 and 6.1.1.4'
Ag Ag -0.8971 1.1015 'International Tables Vol C Tables 4.2.6.8 and 6.1.1.4'
Re Re -1.0185 7.2310 'International Tables Vol C Tables 4.2.6.8 and 6.1.1.4'

loop_
_geom_angle_atom_site_label_1
_geom_angle_atom_site_label_2
_geom_angle_atom_site_label_3
_geom_angle
_geom_angle_site_symmetry_1
_geom_angle_site_symmetry_3
_geom_angle_publ_flag
O1 Re1 O3 110.4(4) . . ?
O1 Re1 O4 110.6(4) . . ?
O3 Re1 O4 108.5(5) . . ?
O1 Re1 O2 108.2(4) . . ?
O3 Re1 O2 109.8(5) . . ?
O4 Re1 O2 109.3(5) . . ?
O7 Re2 O8 109.5(5) . . ?
O7 Re2 O5 109.1(4) . . ?
O8 Re2 O5 109.8(5) . . ?
O7 Re2 O6 108.6(4) . . ?
O8 Re2 O6 110.3(5) . . ?
O5 Re2 O6 109.6(4) . . ?
O10 Re3 O9 112.2(8) . . ?
O10 Re3 O12 112.6(7) . . ?
O9 Re3 O12 110.6(5) . . ?
O10 Re3 O11 106.7(9) . . ?
O9 Re3 O11 105.5(8) . . ?
O12 Re3 O11 108.9(6) . . ?
N3 Ag1 N2 173.9(3) . . ?
N5 Ag2 N4 169.0(3) . . ?
N5 Ag2 O9 90.6(4) . . ?
N4 Ag2 O9 94.0(4) . . ?
N1 Ag3 N6 170.3(3) . . ?
N1 Ag3 O9 99.3(4) . . ?
N6 Ag3 O9 88.1(4) . . ?
N1 Ag3 O1 84.0(3) . . ?
N6 Ag3 O1 89.7(3) . . ?
O9 Ag3 O1 171.1(4) . . ?
N1 Ag3 O8 112.6(3) . . ?
N6 Ag3 O8 74.3(3) . . ?
O9 Ag3 O8 83.6(4) . . ?
O1 Ag3 O8 87.5(3) . . ?
Re1 O1 Ag3 134.9(4) . . ?
Re2 O8 Ag3 155.4(6) . . ?
Re3 O9 Ag2 142.6(6) . . ?
Re3 O9 Ag3 125.2(6) . . ?
Ag2 O9 Ag3 90.3(4) . . ?
C4 N1 N2 118.8(9) . . ?
C4 N1 Ag3 122.4(7) . . ?
N2 N1 Ag3 117.9(7) . . ?
C1 N2 N1 119.7(10) . . ?
C1 N2 Ag1 123.1(8) . . ?
N1 N2 Ag1 117.2(7) . . ?
C5 N3 N4 119.5(10) . . ?
C5 N3 Ag1 121.3(8) . . ?
N4 N3 Ag1 118.9(7) . . ?
C8 N4 N3 119.2(10) . . ?
C8 N4 Ag2 119.0(8) . . ?
N3 N4 Ag2 121.8(7) . . ?
C9 N5 N6 119.2(9) . . ?
C9 N5 Ag2 122.1(7) . . ?
N6 N5 Ag2 118.5(6) . . ?
C12 N6 N5 118.9(9) . . ?
C12 N6 Ag3 120.6(7) . . ?
N5 N6 Ag3 120.3(6) . . ?
N2 C1 C2 123.0(11) . . ?
C3 C2 C1 118.5(11) . . ?
C2 C3 C4 117.2(12) . . ?
N1 C4 C3 122.7(11) . . ?
N3 C5 C6 122.2(12) . . ?
C7 C6 C5 119.1(11) . . ?
C6 C7 C8 116.7(12) . . ?
N4 C8 C7 123.3(12) . . ?
N5 C9 C10 123.5(11) . . ?
C11 C10 C9 117.1(11) . . ?
C10 C11 C12 118.2(11) . . ?
N6 C12 C11 123.0(11) . . ?
N2 C1 H1 118.8 . . ?
C2 C1 H1 118.8 . . ?
C3 C2 H2 120.8 . . ?
C1 C2 H2 120.8 . . ?
C2 C3 H3 121.0 . . ?
C4 C3 H3 121.0 . . ?
N1 C4 H4 118.4 . . ?
C3 C4 H4 118.4 . . ?
N3 C5 H5 118.0 . . ?
C6 C5 H5 118.0 . . ?
C7 C6 H6 120.0 . . ?
C5 C6 H6 120.0 . . ?
C6 C7 H7 121.1 . . ?
C8 C7 H7 121.1 . . ?
N4 C8 H8 118.2 . . ?
C7 C8 H8 118.2 . . ?
N5 C9 H9 118.3 . . ?
C10 C9 H9 118.3 . . ?
C11 C10 H10 121.1 . . ?
C9 C10 H10 121.1 . . ?
C10 C11 H11 120.8 . . ?
C12 C11 H11 120.9 . . ?
N6 C12 H12 118.3 . . ?
C11 C12 H12 118.3 . . ?
H1w O1w H2w 109.4 . . ?
H3w O2w H3w 102.9 . 2_556 ?

loop_
_geom_bond_atom_site_label_1
_geom_bond_atom_site_label_2
_geom_bond_distance
_geom_bond_site_symmetry_2
_geom_bond_publ_flag
Re1 O1 1.715(7) . ?
Re1 O3 1.718(9) . ?
Re1 O4 1.718(9) . ?
Re1 O2 1.721(8) . ?
Re2 O7 1.708(9) . ?
Re2 O8 1.712(8) . ?
Re2 O5 1.713(8) . ?
Re2 O6 1.724(8) . ?
Re3 O10 1.663(18) . ?
Re3 O9 1.678(11) . ?
Re3 O12 1.718(8) . ?
Re3 O11 1.733(14) . ?
Ag1 N3 2.177(9) . ?
Ag1 N2 2.179(9) . ?
Ag2 N5 2.222(8) . ?
Ag2 N4 2.224(9) . ?
Ag2 O9 2.492(11) . ?
Ag3 N1 2.273(9) . ?
Ag3 N6 2.283(9) . ?
Ag3 O9 2.527(12) . ?
Ag3 O1 2.579(8) . ?
Ag3 O8 2.598(8) . ?
N1 C4 1.335(14) . ?
N1 N2 1.345(12) . ?
N2 C1 1.321(14) . ?
N3 C5 1.315(13) . ?
N3 N4 1.350(12) . ?
N4 C8 1.310(15) . ?
N5 C9 1.311(13) . ?
N5 N6 1.344(12) . ?
N6 C12 1.336(13) . ?
C1 C2 1.378(12) . ?
C2 C3 1.344(12) . ?
C3 C4 1.401(12) . ?
C5 C6 1.391(12) . ?
C6 C7 1.330(13) . ?
C7 C8 1.402(11) . ?
C9 C10 1.381(11) . ?
C10 C11 1.355(12) . ?
C11 C12 1.358(12) . ?
C1 H1 0.9300 . ?
C2 H2 0.9300 . ?
C3 H3 0.9300 . ?
C4 H4 0.9300 . ?
C5 H5 0.9300 . ?
C6 H6 0.9300 . ?
C7 H7 0.9300 . ?
C8 H8 0.9300 . ?
C9 H9 0.9300 . ?
C10 H10 0.9300 . ?
C11 H11 0.9300 . ?
C12 H12 0.9300 . ?
O1w H1w 0.897 . ?
O1w H2w 0.954 . ?
O2w H3w 0.93(12) . ?
